data_4324504
loop_
_publ_author_name
'Jeong Hak Lim'
'Jung Hee Yoon'
'Sang Yup Choi'
'Dae Won Ryu'
'Eui Kwan Koh'
'Chang Seop Hong'

_publ_section_title
;
 Cyano-Bridged Pentanuclear and Honeycomblike MIIICuII (M = Fe, Cr)
 Bimetallic Assemblies: Structural Variations Modulated by Side Groups of
 Macrocyclic Ligands and Magnetic Properties
;
_journal_name_full 'Inorganic Chemistry'
_journal_page_first 1749
_journal_page_last 1757
_journal_paper_doi 10.1021/ic102179n
_journal_volume 50
_journal_year 2011
_chemical_formula_sum 'C50 H94 Cl Cu2 Fe N14 O7'
_chemical_formula_weight 1221.77
_chemical_name_systematic
;
 ?
;
_space_group_IT_number 2
_symmetry_cell_setting triclinic
_symmetry_space_group_name_Hall '-P 1'
_symmetry_space_group_name_H-M 'P -1'
_atom_sites_solution_hydrogens geom
_atom_sites_solution_primary direct
_atom_sites_solution_secondary difmap
_audit_creation_method SHELXL-97
_cell_angle_alpha 69.6810(10)
_cell_angle_beta 77.4740(10)
_cell_angle_gamma 89.2570(10)
_cell_formula_units_Z 2
_cell_length_a 10.4644(3)
_cell_length_b 17.3263(4)
_cell_length_c 17.7839(4)
_cell_measurement_temperature 293(2)
_cell_volume 2944.92(13)
_computing_structure_refinement 'SHELXL-97 (Sheldrick, 1997)'
_diffrn_ambient_temperature 293(2)
_diffrn_measured_fraction_theta_full 0.983
_diffrn_measured_fraction_theta_max 0.983
_diffrn_measurement_device_type 'CCD area detector'
_diffrn_measurement_method 'omega scan'
_diffrn_radiation_monochromator graphite
_diffrn_radiation_source 'fine-focus sealed tube'
_diffrn_radiation_type MoK\a
_diffrn_radiation_wavelength 0.71073
_diffrn_reflns_av_R_equivalents 0.0502
_diffrn_reflns_av_sigmaI/netI 0.0568
_diffrn_reflns_limit_h_max 13
_diffrn_reflns_limit_h_min -13
_diffrn_reflns_limit_k_max 23
_diffrn_reflns_limit_k_min -23
_diffrn_reflns_limit_l_max 23
_diffrn_reflns_limit_l_min -23
_diffrn_reflns_number 48191
_diffrn_reflns_theta_full 28.31
_diffrn_reflns_theta_max 28.31
_diffrn_reflns_theta_min 1.25
_exptl_absorpt_coefficient_mu 1.064
_exptl_absorpt_correction_T_max 0.9389
_exptl_absorpt_correction_T_min 0.8567
_exptl_absorpt_correction_type multi-scan
_exptl_absorpt_process_details SADABS
_exptl_crystal_colour black
_exptl_crystal_density_diffrn 1.378
_exptl_crystal_description cubic
_exptl_crystal_F_000 1298
_exptl_crystal_size_max 0.15
_exptl_crystal_size_mid 0.12
_exptl_crystal_size_min 0.06
_refine_diff_density_max 1.281
_refine_diff_density_min -0.562
_refine_diff_density_rms 0.080
_refine_ls_extinction_method none
_refine_ls_goodness_of_fit_ref 1.019
_refine_ls_hydrogen_treatment constr
_refine_ls_matrix_type full
_refine_ls_number_parameters 683
_refine_ls_number_reflns 14392
_refine_ls_number_restraints 0
_refine_ls_restrained_S_all 1.019
_refine_ls_R_factor_all 0.1020
_refine_ls_R_factor_gt 0.0517
_refine_ls_shift/su_max 0.001
_refine_ls_shift/su_mean 0.000
_refine_ls_structure_factor_coef Fsqd
_refine_ls_weighting_details 'calc w=1/[\s^2^(Fo^2^)+(0.0781P)^2^+2.0539P] where P=(Fo^2^+2Fc^2^)/3'
_refine_ls_weighting_scheme calc
_refine_ls_wR_factor_gt 0.1313
_refine_ls_wR_factor_ref 0.1586
_reflns_number_gt 9065
_reflns_number_total 14392
_reflns_threshold_expression >2sigma(I)
_cod_data_source_file ic102179n_si_003.cif
_cod_data_source_block p-1
_cod_depositor_comments
;

2021-08-30
Z value and formula fixed to values more according to usual
chemical conventions.                 miguel
;
_cod_original_formula_sum 'C100 H188 Cl2 Cu4 Fe2 N28 O14'
_cod_original_formula_weight 2443.54
_cod_original_formula_units_Z 1
_cod_database_code 4324504

loop_
_symmetry_equiv_pos_as_xyz
'x, y, z'
'-x, -y, -z'

loop_
_atom_site_label
_atom_site_type_symbol
_atom_site_fract_x
_atom_site_fract_y
_atom_site_fract_z
_atom_site_U_iso_or_equiv
_atom_site_adp_type
_atom_site_occupancy
_atom_site_symmetry_multiplicity
_atom_site_calc_flag
_atom_site_refinement_flags
Fe1 Fe 0.71842(5) 0.79718(3) 0.27713(3) 0.03544(13) Uani 1 1 d .
C1 C 0.7599(3) 0.6830(2) 0.3029(2) 0.0369(8) Uani 1 1 d .
N1 N 0.7862(3) 0.61614(19) 0.31424(19) 0.0438(7) Uani 1 1 d .
C5 C 0.6392(3) 0.7820(2) 0.3910(2) 0.0388(8) Uani 1 1 d .
N5 N 0.5927(4) 0.7777(2) 0.4568(2) 0.0540(9) Uani 1 1 d .
C3 C 0.5488(4) 0.7667(3) 0.2630(2) 0.0575(11) Uani 1 1 d .
N3 N 0.4459(5) 0.7472(3) 0.2596(3) 0.0985(18) Uani 1 1 d .
C4 C 0.6729(4) 0.9109(3) 0.2500(3) 0.0538(11) Uani 1 1 d .
N4 N 0.6447(4) 0.9784(2) 0.2356(3) 0.0806(13) Uani 1 1 d .
C2 C 0.8095(4) 0.8252(2) 0.1617(2) 0.0464(9) Uani 1 1 d .
N2 N 0.8716(4) 0.8482(3) 0.0956(2) 0.0683(11) Uani 1 1 d .
C6 C 0.8888(4) 0.8218(2) 0.2952(2) 0.0463(9) Uani 1 1 d .
N6 N 0.9907(4) 0.8336(2) 0.3039(3) 0.0728(12) Uani 1 1 d .
Cu1 Cu 0.87275(4) 0.52089(2) 0.26261(2) 0.02995(11) Uani 1 1 d .
N7 N 1.0569(2) 0.54660(16) 0.27001(16) 0.0314(6) Uani 1 1 d .
H7 H 1.0494 0.5839 0.2961 0.038 Uiso 1 1 calc R
N8 N 0.8749(2) 0.41758(16) 0.36283(16) 0.0301(6) Uani 1 1 d .
H8 H 0.8991 0.3775 0.3414 0.036 Uiso 1 1 calc R
N9 N 0.7046(2) 0.47915(16) 0.24675(16) 0.0312(6) Uani 1 1 d .
H9 H 0.7267 0.4384 0.2259 0.037 Uiso 1 1 calc R
N10 N 0.8798(3) 0.60964(17) 0.14685(16) 0.0335(6) Uani 1 1 d .
H10 H 0.8482 0.6542 0.1587 0.040 Uiso 1 1 calc R
C7 C 1.1921(4) 0.6212(4) -0.0201(3) 0.0700(14) Uani 1 1 d .
H7A H 1.1906 0.6795 -0.0481 0.105 Uiso 1 1 calc R
H7B H 1.2098 0.5941 -0.0597 0.105 Uiso 1 1 calc R
H7C H 1.2595 0.6111 0.0105 0.105 Uiso 1 1 calc R
C8 C 1.0602(4) 0.5879(3) 0.0383(2) 0.0492(9) Uani 1 1 d .
H8A H 1.0687 0.5332 0.0762 0.059 Uiso 1 1 calc R
H8B H 0.9976 0.5829 0.0069 0.059 Uiso 1 1 calc R
C9 C 1.0075(3) 0.6431(2) 0.0874(2) 0.0384(8) Uani 1 1 d .
H9A H 0.9925 0.6963 0.0480 0.046 Uiso 1 1 calc R
C10 C 1.1037(4) 0.6601(2) 0.1341(2) 0.0460(9) Uani 1 1 d .
H10A H 1.1783 0.6940 0.0942 0.055 Uiso 1 1 calc R
H10B H 1.0612 0.6923 0.1664 0.055 Uiso 1 1 calc R
C11 C 1.1544(3) 0.5854(2) 0.1912(2) 0.0457(9) Uani 1 1 d .
H11A H 1.1753 0.5453 0.1642 0.055 Uiso 1 1 calc R
H11B H 1.2345 0.6018 0.2024 0.055 Uiso 1 1 calc R
C12 C 1.1029(3) 0.4709(2) 0.3263(2) 0.0323(7) Uani 1 1 d .
H12 H 1.1281 0.4330 0.2963 0.039 Uiso 1 1 calc R
C13 C 1.2199(3) 0.4877(2) 0.3581(2) 0.0422(8) Uani 1 1 d .
H13A H 1.1988 0.5284 0.3842 0.051 Uiso 1 1 calc R
H13B H 1.2946 0.5102 0.3121 0.051 Uiso 1 1 calc R
C14 C 1.2564(4) 0.4091(3) 0.4200(3) 0.0495(10) Uani 1 1 d .
H14A H 1.2875 0.3709 0.3923 0.059 Uiso 1 1 calc R
H14B H 1.3272 0.4227 0.4416 0.059 Uiso 1 1 calc R
C15 C 1.1401(4) 0.3683(3) 0.4906(3) 0.0536(10) Uani 1 1 d .
H15A H 1.1153 0.4040 0.5223 0.064 Uiso 1 1 calc R
H15B H 1.1647 0.3169 0.5268 0.064 Uiso 1 1 calc R
C16 C 1.0232(4) 0.3510(2) 0.4589(2) 0.0459(9) Uani 1 1 d .
H16A H 1.0449 0.3108 0.4322 0.055 Uiso 1 1 calc R
H16B H 0.9487 0.3279 0.5049 0.055 Uiso 1 1 calc R
C17 C 0.9869(3) 0.4298(2) 0.3980(2) 0.0316(7) Uani 1 1 d .
H17 H 0.9618 0.4684 0.4271 0.038 Uiso 1 1 calc R
C18 C 0.5799(4) 0.4010(3) 0.5429(2) 0.0541(10) Uani 1 1 d .
H18A H 0.5072 0.4057 0.5170 0.081 Uiso 1 1 calc R
H18B H 0.5656 0.4315 0.5795 0.081 Uiso 1 1 calc R
H18C H 0.5877 0.3440 0.5734 0.081 Uiso 1 1 calc R
C19 C 0.7047(3) 0.4353(2) 0.4778(2) 0.0424(9) Uani 1 1 d .
H19A H 0.7739 0.4411 0.5044 0.051 Uiso 1 1 calc R
H19B H 0.6910 0.4899 0.4418 0.051 Uiso 1 1 calc R
C20 C 0.7490(3) 0.3820(2) 0.4263(2) 0.0351(7) Uani 1 1 d .
H20 H 0.7670 0.3284 0.4637 0.042 Uiso 1 1 calc R
C21 C 0.6479(3) 0.3657(2) 0.3822(2) 0.0379(8) Uani 1 1 d .
H21A H 0.6850 0.3306 0.3520 0.046 Uiso 1 1 calc R
H21B H 0.5718 0.3352 0.4235 0.046 Uiso 1 1 calc R
C22 C 0.6022(3) 0.4412(2) 0.3232(2) 0.0397(8) Uani 1 1 d .
H22A H 0.5241 0.4257 0.3093 0.048 Uiso 1 1 calc R
H22B H 0.5794 0.4813 0.3498 0.048 Uiso 1 1 calc R
C23 C 0.6578(3) 0.5458(2) 0.1817(2) 0.0363(7) Uani 1 1 d .
H23 H 0.6216 0.5875 0.2045 0.044 Uiso 1 1 calc R
C24 C 0.5525(4) 0.5153(3) 0.1490(2) 0.0499(10) Uani 1 1 d .
H24A H 0.4758 0.4926 0.1935 0.060 Uiso 1 1 calc R
H24B H 0.5854 0.4717 0.1292 0.060 Uiso 1 1 calc R
C25 C 0.5131(4) 0.5852(3) 0.0790(3) 0.0677(13) Uani 1 1 d .
H25A H 0.4508 0.5633 0.0571 0.081 Uiso 1 1 calc R
H25B H 0.4709 0.6260 0.1002 0.081 Uiso 1 1 calc R
C26 C 0.6323(4) 0.6259(3) 0.0109(3) 0.0613(12) Uani 1 1 d .
H26A H 0.6684 0.5865 -0.0144 0.074 Uiso 1 1 calc R
H26B H 0.6059 0.6720 -0.0310 0.074 Uiso 1 1 calc R
C27 C 0.7369(4) 0.6563(3) 0.0427(2) 0.0518(10) Uani 1 1 d .
H27A H 0.7038 0.6993 0.0634 0.062 Uiso 1 1 calc R
H27B H 0.8130 0.6796 -0.0020 0.062 Uiso 1 1 calc R
C28 C 0.7767(3) 0.5856(2) 0.1113(2) 0.0360(7) Uani 1 1 d .
H28 H 0.8110 0.5436 0.0884 0.043 Uiso 1 1 calc R
Cu3 Cu 0.5000 0.0000 0.5000 0.03776(15) Uani 1 2 d S
N11 N 0.6114(3) 0.06110(18) 0.38518(19) 0.0432(7) Uani 1 1 d .
H11 H 0.5939 0.0324 0.3539 0.052 Uiso 1 1 calc R
N12 N 0.3769(3) 0.09084(18) 0.47090(19) 0.0416(7) Uani 1 1 d .
H12A H 0.3973 0.1287 0.4921 0.050 Uiso 1 1 calc R
C29 C 0.9543(7) 0.1153(4) 0.4100(7) 0.190(6) Uani 1 1 d .
H29A H 0.9726 0.0609 0.4424 0.285 Uiso 1 1 calc R
H29B H 0.9804 0.1545 0.4318 0.285 Uiso 1 1 calc R
H29C H 1.0023 0.1286 0.3540 0.285 Uiso 1 1 calc R
C30 C 0.8064(6) 0.1181(4) 0.4128(5) 0.111(3) Uani 1 1 d .
H30A H 0.7587 0.1021 0.4697 0.133 Uiso 1 1 calc R
H30B H 0.7877 0.1744 0.3844 0.133 Uiso 1 1 calc R
C31 C 0.7572(4) 0.0630(3) 0.3744(3) 0.0630(12) Uani 1 1 d .
H31 H 0.7953 0.0865 0.3151 0.076 Uiso 1 1 calc R
C32 C 0.7987(4) -0.0242(3) 0.4042(3) 0.0675(13) Uani 1 1 d .
H32A H 0.7577 -0.0562 0.3795 0.081 Uiso 1 1 calc R
H32B H 0.8929 -0.0231 0.3843 0.081 Uiso 1 1 calc R
C33 C 0.2338(4) 0.0684(3) 0.5039(3) 0.0624(12) Uani 1 1 d .
H33A H 0.2053 0.0332 0.4777 0.075 Uiso 1 1 calc R
H33B H 0.1864 0.1181 0.4906 0.075 Uiso 1 1 calc R
C34 C 0.4101(4) 0.1327(2) 0.3792(2) 0.0441(9) Uani 1 1 d .
H34 H 0.3769 0.0970 0.3545 0.053 Uiso 1 1 calc R
C35 C 0.3518(4) 0.2168(3) 0.3502(3) 0.0592(11) Uani 1 1 d .
H35A H 0.3813 0.2522 0.3759 0.071 Uiso 1 1 calc R
H35B H 0.2568 0.2096 0.3669 0.071 Uiso 1 1 calc R
C36 C 0.3941(5) 0.2579(3) 0.2559(3) 0.0671(13) Uani 1 1 d .
H36A H 0.3561 0.2254 0.2305 0.081 Uiso 1 1 calc R
H36B H 0.3608 0.3123 0.2392 0.081 Uiso 1 1 calc R
C37 C 0.5410(5) 0.2655(3) 0.2263(3) 0.0650(12) Uani 1 1 d .
H37A H 0.5780 0.3044 0.2453 0.078 Uiso 1 1 calc R
H37B H 0.5635 0.2869 0.1666 0.078 Uiso 1 1 calc R
C38 C 0.6005(5) 0.1826(3) 0.2575(3) 0.0629(12) Uani 1 1 d .
H38A H 0.6954 0.1907 0.2411 0.075 Uiso 1 1 calc R
H38B H 0.5727 0.1459 0.2326 0.075 Uiso 1 1 calc R
C39 C 0.5582(4) 0.1432(2) 0.3511(2) 0.0438(9) Uani 1 1 d .
H39 H 0.5901 0.1803 0.3749 0.053 Uiso 1 1 calc R
Cu2 Cu 0.0000 1.0000 0.0000 0.04144(16) Uani 1 2 d S
N13 N 0.1108(3) 0.96852(18) 0.08656(18) 0.0397(7) Uani 1 1 d .
H13 H 0.0698 0.9203 0.1244 0.048 Uiso 1 1 calc R
N14 N 0.1325(3) 0.94375(17) -0.06004(18) 0.0394(7) Uani 1 1 d .
H14 H 0.1903 0.9844 -0.0987 0.047 Uiso 1 1 calc R
C40 C 0.2460(6) 1.1398(4) 0.1478(4) 0.0852(17) Uani 1 1 d .
H40A H 0.1666 1.1640 0.1643 0.128 Uiso 1 1 calc R
H40B H 0.3148 1.1825 0.1183 0.128 Uiso 1 1 calc R
H40C H 0.2705 1.1022 0.1958 0.128 Uiso 1 1 calc R
C41 C 0.2237(4) 1.0932(3) 0.0924(3) 0.0549(10) Uani 1 1 d .
H41A H 0.1944 1.1308 0.0455 0.066 Uiso 1 1 calc R
H41B H 0.3061 1.0733 0.0717 0.066 Uiso 1 1 calc R
C42 C 0.1223(4) 1.0204(2) 0.1375(2) 0.0444(9) Uani 1 1 d .
H42 H 0.1526 0.9852 0.1858 0.053 Uiso 1 1 calc R
C43 C -0.0138(4) 1.0454(3) 0.1689(2) 0.0513(10) Uani 1 1 d .
H43A H -0.0705 0.9955 0.1995 0.062 Uiso 1 1 calc R
H43B H -0.0067 1.0726 0.2073 0.062 Uiso 1 1 calc R
C44 C 0.0798(4) 0.8988(2) -0.1047(3) 0.0484(9) Uani 1 1 d .
H44A H 0.0170 0.8549 -0.0657 0.058 Uiso 1 1 calc R
H44B H 0.1508 0.8738 -0.1310 0.058 Uiso 1 1 calc R
C45 C 0.2078(3) 0.8927(2) -0.0009(2) 0.0418(8) Uani 1 1 d .
H45 H 0.1516 0.8438 0.0368 0.050 Uiso 1 1 calc R
C46 C 0.3342(4) 0.8635(3) -0.0423(3) 0.0559(11) Uani 1 1 d .
H46A H 0.3115 0.8259 -0.0677 0.067 Uiso 1 1 calc R
H46B H 0.3855 0.9107 -0.0853 0.067 Uiso 1 1 calc R
C47 C 0.4170(4) 0.8201(3) 0.0194(3) 0.0645(13) Uani 1 1 d .
H47A H 0.3703 0.7690 0.0582 0.077 Uiso 1 1 calc R
H47B H 0.4987 0.8066 -0.0097 0.077 Uiso 1 1 calc R
C48 C 0.4466(4) 0.8733(3) 0.0656(3) 0.0628(12) Uani 1 1 d .
H48A H 0.4996 0.9224 0.0275 0.075 Uiso 1 1 calc R
H48B H 0.4963 0.8433 0.1055 0.075 Uiso 1 1 calc R
C49 C 0.3194(4) 0.8977(3) 0.1097(3) 0.0597(11) Uani 1 1 d .
H49A H 0.2693 0.8487 0.1505 0.072 Uiso 1 1 calc R
H49B H 0.3397 0.9331 0.1381 0.072 Uiso 1 1 calc R
C50 C 0.2377(3) 0.9429(2) 0.0485(2) 0.0433(9) Uani 1 1 d .
H50 H 0.2896 0.9932 0.0097 0.052 Uiso 1 1 calc R
Cl1 Cl -0.00353(13) 0.32458(7) 0.19787(7) 0.0644(3) Uani 1 1 d .
O1 O -0.0239(5) 0.2641(3) 0.1678(4) 0.133(2) Uani 1 1 d .
O2 O 0.0168(7) 0.2988(3) 0.2769(3) 0.143(2) Uani 1 1 d .
O3 O 0.1175(7) 0.3669(5) 0.1466(5) 0.194(3) Uani 1 1 d .
O4 O -0.0903(6) 0.3847(4) 0.1857(4) 0.157(3) Uani 1 1 d .
O5 O 0.1585(4) 0.6883(2) 0.3128(3) 0.0883(11) Uani 1 1 d .
O6 O 0.4084(5) 0.9242(4) 0.4114(6) 0.203(4) Uani 1 1 d .
O7 O 0.2382(8) 0.8556(7) 0.3536(7) 0.267(5) Uani 1 1 d .

loop_
_atom_site_aniso_label
_atom_site_aniso_U_11
_atom_site_aniso_U_22
_atom_site_aniso_U_33
_atom_site_aniso_U_23
_atom_site_aniso_U_13
_atom_site_aniso_U_12
Fe1 0.0371(3) 0.0305(3) 0.0310(3) -0.0055(2) -0.0010(2) 0.0042(2)
C1 0.0389(19) 0.040(2) 0.0297(17) -0.0135(15) -0.0013(14) 0.0020(15)
N1 0.0534(19) 0.0341(17) 0.0415(17) -0.0162(14) -0.0008(14) 0.0038(14)
C5 0.0398(19) 0.0285(17) 0.045(2) -0.0124(15) -0.0035(16) 0.0022(14)
N5 0.067(2) 0.0473(19) 0.0433(19) -0.0203(16) 0.0057(17) -0.0082(16)
C3 0.055(3) 0.062(3) 0.039(2) 0.0034(19) -0.0129(19) 0.000(2)
N3 0.072(3) 0.123(4) 0.075(3) 0.014(3) -0.043(2) -0.022(3)
C4 0.045(2) 0.042(2) 0.052(2) 0.0006(19) 0.0054(18) 0.0050(17)
N4 0.077(3) 0.040(2) 0.095(3) -0.001(2) 0.001(2) 0.0153(19)
C2 0.049(2) 0.046(2) 0.039(2) -0.0118(17) -0.0047(17) 0.0015(17)
N2 0.064(2) 0.090(3) 0.039(2) -0.017(2) 0.0042(18) -0.006(2)
C6 0.045(2) 0.0335(19) 0.052(2) -0.0105(17) -0.0012(18) 0.0036(16)
N6 0.051(2) 0.058(2) 0.105(3) -0.024(2) -0.017(2) 0.0023(18)
Cu1 0.0265(2) 0.0314(2) 0.0292(2) -0.00731(16) -0.00616(15) -0.00030(15)
N7 0.0286(14) 0.0330(14) 0.0323(14) -0.0110(12) -0.0069(11) -0.0005(11)
N8 0.0304(14) 0.0307(14) 0.0288(14) -0.0102(11) -0.0059(11) 0.0004(11)
N9 0.0268(13) 0.0329(14) 0.0323(14) -0.0104(12) -0.0055(11) 0.0038(11)
N10 0.0343(15) 0.0324(14) 0.0312(14) -0.0084(12) -0.0068(11) 0.0024(11)
C7 0.042(2) 0.112(4) 0.054(3) -0.032(3) -0.001(2) 0.006(2)
C8 0.044(2) 0.059(2) 0.039(2) -0.0151(19) -0.0020(17) 0.0006(18)
C9 0.0376(18) 0.0365(18) 0.0309(17) -0.0018(14) -0.0032(14) -0.0019(14)
C10 0.042(2) 0.044(2) 0.041(2) -0.0039(17) -0.0043(16) -0.0098(16)
C11 0.0332(19) 0.057(2) 0.038(2) -0.0084(18) -0.0046(15) -0.0068(16)
C12 0.0306(16) 0.0349(17) 0.0332(17) -0.0138(14) -0.0081(13) 0.0055(13)
C13 0.0309(18) 0.049(2) 0.048(2) -0.0153(17) -0.0140(16) 0.0028(15)
C14 0.039(2) 0.054(2) 0.057(2) -0.016(2) -0.0207(18) 0.0110(17)
C15 0.051(2) 0.054(2) 0.053(2) -0.008(2) -0.028(2) 0.0124(19)
C16 0.048(2) 0.038(2) 0.044(2) -0.0025(17) -0.0163(17) 0.0040(16)
C17 0.0280(16) 0.0366(17) 0.0332(17) -0.0139(14) -0.0105(13) 0.0046(13)
C18 0.047(2) 0.066(3) 0.042(2) -0.018(2) 0.0030(18) -0.009(2)
C19 0.040(2) 0.050(2) 0.0362(19) -0.0186(17) 0.0004(15) -0.0104(16)
C20 0.0359(18) 0.0342(17) 0.0298(17) -0.0054(14) -0.0057(14) -0.0054(14)
C21 0.0346(18) 0.0410(19) 0.0342(18) -0.0105(15) -0.0038(14) -0.0084(15)
C22 0.0267(17) 0.048(2) 0.0397(19) -0.0119(16) -0.0028(14) -0.0015(15)
C23 0.0309(17) 0.0412(19) 0.0349(18) -0.0098(15) -0.0100(14) 0.0074(14)
C24 0.0332(19) 0.064(3) 0.049(2) -0.012(2) -0.0150(17) 0.0001(17)
C25 0.048(2) 0.082(3) 0.064(3) -0.006(3) -0.030(2) 0.008(2)
C26 0.057(3) 0.077(3) 0.044(2) -0.005(2) -0.026(2) 0.011(2)
C27 0.050(2) 0.051(2) 0.046(2) -0.0035(19) -0.0158(18) 0.0076(18)
C28 0.0357(18) 0.0371(18) 0.0328(17) -0.0079(15) -0.0100(14) 0.0055(14)
Cu3 0.0311(3) 0.0363(3) 0.0458(4) -0.0155(3) -0.0068(3) 0.0061(2)
N11 0.0434(17) 0.0386(16) 0.0485(18) -0.0198(14) -0.0049(14) 0.0054(13)
N12 0.0373(16) 0.0403(17) 0.0540(19) -0.0226(15) -0.0147(14) 0.0079(13)
C29 0.097(5) 0.084(5) 0.361(15) 0.009(7) -0.142(8) -0.017(4)
C30 0.073(4) 0.065(4) 0.196(8) -0.026(4) -0.069(4) -0.001(3)
C31 0.037(2) 0.059(3) 0.074(3) -0.009(2) 0.002(2) 0.0049(19)
C32 0.044(2) 0.063(3) 0.081(3) -0.020(3) 0.005(2) 0.017(2)
C33 0.039(2) 0.057(3) 0.080(3) -0.015(2) -0.007(2) 0.0123(19)
C34 0.051(2) 0.041(2) 0.049(2) -0.0211(18) -0.0208(18) 0.0067(17)
C35 0.060(3) 0.051(2) 0.068(3) -0.017(2) -0.028(2) 0.016(2)
C36 0.092(4) 0.058(3) 0.060(3) -0.017(2) -0.041(3) 0.014(3)
C37 0.085(3) 0.059(3) 0.049(3) -0.013(2) -0.021(2) 0.004(2)
C38 0.082(3) 0.052(3) 0.049(2) -0.014(2) -0.007(2) 0.007(2)
C39 0.051(2) 0.0364(19) 0.046(2) -0.0173(17) -0.0110(17) 0.0031(16)
Cu2 0.0366(3) 0.0425(4) 0.0513(4) -0.0252(3) -0.0086(3) 0.0110(3)
N13 0.0337(15) 0.0367(16) 0.0433(17) -0.0116(13) -0.0019(13) 0.0008(12)
N14 0.0376(16) 0.0304(15) 0.0441(17) -0.0114(13) 0.0002(13) 0.0036(12)
C40 0.091(4) 0.085(4) 0.086(4) -0.049(3) -0.001(3) -0.021(3)
C41 0.052(2) 0.058(3) 0.052(2) -0.022(2) -0.0019(19) -0.008(2)
C42 0.045(2) 0.049(2) 0.0361(19) -0.0127(17) -0.0047(16) 0.0001(17)
C43 0.050(2) 0.058(2) 0.044(2) -0.0207(19) 0.0000(18) 0.0023(19)
C44 0.049(2) 0.042(2) 0.055(2) -0.0240(19) -0.0030(18) 0.0064(17)
C45 0.0367(18) 0.0282(17) 0.051(2) -0.0081(16) -0.0011(16) 0.0042(14)
C46 0.044(2) 0.048(2) 0.073(3) -0.024(2) -0.002(2) 0.0130(18)
C47 0.043(2) 0.041(2) 0.091(4) -0.009(2) -0.001(2) 0.0104(18)
C48 0.041(2) 0.063(3) 0.067(3) -0.003(2) -0.009(2) 0.011(2)
C49 0.046(2) 0.066(3) 0.055(3) -0.007(2) -0.0102(19) 0.013(2)
C50 0.0343(18) 0.0379(19) 0.048(2) -0.0075(17) -0.0023(16) 0.0046(15)
Cl1 0.0847(8) 0.0633(7) 0.0537(6) -0.0319(6) -0.0157(6) 0.0243(6)
O1 0.173(5) 0.121(4) 0.177(5) -0.116(4) -0.086(4) 0.061(4)
O2 0.287(7) 0.088(3) 0.071(3) -0.031(2) -0.075(4) 0.047(4)
O3 0.141(5) 0.196(7) 0.184(7) -0.033(5) 0.035(5) -0.027(5)
O4 0.191(6) 0.187(6) 0.158(5) -0.120(5) -0.081(4) 0.139(5)
O5 0.077(2) 0.065(2) 0.138(3) -0.047(2) -0.036(2) 0.0145(18)
O6 0.083(3) 0.211(7) 0.385(11) -0.226(8) 0.006(5) -0.005(4)
O7 0.185(7) 0.390(14) 0.349(13) -0.255(12) -0.106(8) 0.006(8)

loop_
_atom_type_symbol
_atom_type_description
_atom_type_scat_dispersion_real
_atom_type_scat_dispersion_imag
_atom_type_scat_source
C C 0.0033 0.0016 'International Tables Vol C Tables 4.2.6.8 and 6.1.1.4'
H H 0.0000 0.0000 'International Tables Vol C Tables 4.2.6.8 and 6.1.1.4'
N N 0.0061 0.0033 'International Tables Vol C Tables 4.2.6.8 and 6.1.1.4'
O O 0.0106 0.0060 'International Tables Vol C Tables 4.2.6.8 and 6.1.1.4'
Cl Cl 0.1484 0.1585 'International Tables Vol C Tables 4.2.6.8 and 6.1.1.4'
Fe Fe 0.3463 0.8444 'International Tables Vol C Tables 4.2.6.8 and 6.1.1.4'
Cu Cu 0.3201 1.2651 'International Tables Vol C Tables 4.2.6.8 and 6.1.1.4'

loop_
_geom_angle_atom_site_label_1
_geom_angle_atom_site_label_2
_geom_angle_atom_site_label_3
_geom_angle
_geom_angle_site_symmetry_1
_geom_angle_site_symmetry_3
C1 Fe1 C4 178.38(18) . .
C1 Fe1 C5 93.30(14) . .
C4 Fe1 C5 87.14(16) . .
C1 Fe1 C3 88.63(17) . .
C4 Fe1 C3 89.81(19) . .
C5 Fe1 C3 89.55(17) . .
C1 Fe1 C6 88.64(15) . .
C4 Fe1 C6 92.93(17) . .
C5 Fe1 C6 89.34(16) . .
C3 Fe1 C6 176.99(17) . .
C1 Fe1 C2 91.82(15) . .
C4 Fe1 C2 87.88(17) . .
C5 Fe1 C2 172.80(15) . .
C3 Fe1 C2 95.63(17) . .
C6 Fe1 C2 85.72(17) . .
N1 C1 Fe1 176.8(3) . .
C1 N1 Cu1 148.6(3) . .
N5 C5 Fe1 176.2(3) . .
N3 C3 Fe1 175.9(4) . .
N4 C4 Fe1 178.5(4) . .
N2 C2 Fe1 171.9(4) . .
N6 C6 Fe1 176.7(4) . .
N9 Cu1 N7 169.21(11) . .
N9 Cu1 N8 92.24(10) . .
N7 Cu1 N8 84.79(10) . .
N9 Cu1 N10 83.88(10) . .
N7 Cu1 N10 96.95(10) . .
N8 Cu1 N10 168.07(11) . .
N9 Cu1 N1 97.27(11) . .
N7 Cu1 N1 93.52(11) . .
N8 Cu1 N1 105.30(11) . .
N10 Cu1 N1 86.40(11) . .
C11 N7 C12 112.8(3) . .
C11 N7 Cu1 116.9(2) . .
C12 N7 Cu1 108.69(18) . .
C17 N8 C20 114.2(2) . .
C17 N8 Cu1 107.80(18) . .
C20 N8 Cu1 119.6(2) . .
C22 N9 C23 113.7(3) . .
C22 N9 Cu1 115.1(2) . .
C23 N9 Cu1 109.00(19) . .
C9 N10 C28 115.0(3) . .
C9 N10 Cu1 121.0(2) . .
C28 N10 Cu1 108.57(19) . .
C7 C8 C9 112.5(4) . .
N10 C9 C10 108.5(3) . .
N10 C9 C8 112.9(3) . .
C10 C9 C8 113.2(3) . .
C11 C10 C9 116.4(3) . .
N7 C11 C10 111.7(3) . .
N7 C12 C17 107.4(2) . .
N7 C12 C13 113.8(3) . .
C17 C12 C13 110.3(3) . .
C12 C13 C14 111.5(3) . .
C15 C14 C13 111.4(3) . .
C14 C15 C16 111.0(3) . .
C17 C16 C15 110.8(3) . .
N8 C17 C16 114.0(3) . .
N8 C17 C12 107.7(2) . .
C16 C17 C12 111.7(3) . .
C18 C19 C20 113.4(3) . .
N8 C20 C19 111.8(3) . .
N8 C20 C21 108.2(3) . .
C19 C20 C21 114.8(3) . .
C22 C21 C20 116.0(3) . .
N9 C22 C21 111.7(3) . .
N9 C23 C28 107.7(3) . .
N9 C23 C24 113.5(3) . .
C28 C23 C24 109.8(3) . .
C23 C24 C25 111.4(3) . .
C26 C25 C24 110.7(3) . .
C27 C26 C25 111.8(4) . .
C26 C27 C28 110.5(3) . .
N10 C28 C27 114.5(3) . .
N10 C28 C23 107.9(3) . .
C27 C28 C23 110.8(3) . .
N12 Cu3 N12 180.00(19) 2_656 .
N12 Cu3 N11 95.03(12) 2_656 .
N12 Cu3 N11 84.97(12) . .
N12 Cu3 N11 84.97(12) 2_656 2_656
N12 Cu3 N11 95.03(12) . 2_656
N11 Cu3 N11 180.000(1) . 2_656
C39 N11 C31 114.9(3) . .
C39 N11 Cu3 108.6(2) . .
C31 N11 Cu3 117.6(3) . .
C33 N12 C34 112.0(3) . .
C33 N12 Cu3 117.5(2) . .
C34 N12 Cu3 107.9(2) . .
C31 C30 C29 113.7(6) . .
N11 C31 C30 112.3(4) . .
N11 C31 C32 109.3(3) . .
C30 C31 C32 113.9(4) . .
C33 C32 C31 115.9(4) 2_656 .
N12 C33 C32 111.8(4) . 2_656
N12 C34 C39 107.6(3) . .
N12 C34 C35 113.3(3) . .
C39 C34 C35 109.8(3) . .
C34 C35 C36 110.5(4) . .
C37 C36 C35 111.7(4) . .
C36 C37 C38 111.7(4) . .
C37 C38 C39 111.1(4) . .
N11 C39 C34 108.1(3) . .
N11 C39 C38 113.6(3) . .
C34 C39 C38 110.9(3) . .
N14 Cu2 N14 180.0 . 2_575
N14 Cu2 N13 94.83(12) . 2_575
N14 Cu2 N13 85.17(12) 2_575 2_575
N14 Cu2 N13 85.17(12) . .
N14 Cu2 N13 94.83(12) 2_575 .
N13 Cu2 N13 180.000(1) 2_575 .
C50 N13 C42 114.9(3) . .
C50 N13 Cu2 106.9(2) . .
C42 N13 Cu2 122.1(2) . .
C44 N14 C45 113.8(3) . .
C44 N14 Cu2 115.6(2) . .
C45 N14 Cu2 107.8(2) . .
C42 C41 C40 112.2(4) . .
N13 C42 C41 112.7(3) . .
N13 C42 C43 109.1(3) . .
C41 C42 C43 113.6(3) . .
C44 C43 C42 116.5(3) 2_575 .
N14 C44 C43 112.0(3) . 2_575
N14 C45 C50 107.4(3) . .
N14 C45 C46 113.6(3) . .
C50 C45 C46 111.0(3) . .
C47 C46 C45 111.9(4) . .
C48 C47 C46 111.7(4) . .
C47 C48 C49 110.3(4) . .
C50 C49 C48 110.6(4) . .
N13 C50 C45 107.7(3) . .
N13 C50 C49 114.2(3) . .
C45 C50 C49 112.3(3) . .
O4 Cl1 O1 114.5(3) . .
O4 Cl1 O2 111.7(3) . .
O1 Cl1 O2 116.6(3) . .
O4 Cl1 O3 103.3(5) . .
O1 Cl1 O3 104.2(4) . .
O2 Cl1 O3 104.7(5) . .

loop_
_geom_bond_atom_site_label_1
_geom_bond_atom_site_label_2
_geom_bond_distance
_geom_bond_site_symmetry_2
Fe1 C1 1.935(4) .
Fe1 C4 1.938(4) .
Fe1 C5 1.940(4) .
Fe1 C3 1.950(5) .
Fe1 C6 1.956(4) .
Fe1 C2 1.957(4) .
C1 N1 1.146(4) .
N1 Cu1 2.245(3) .
C5 N5 1.142(5) .
C3 N3 1.152(6) .
C4 N4 1.157(5) .
C2 N2 1.146(5) .
C6 N6 1.141(5) .
Cu1 N9 2.022(3) .
Cu1 N7 2.026(3) .
Cu1 N8 2.045(3) .
Cu1 N10 2.085(3) .
N7 C11 1.484(4) .
N7 C12 1.495(4) .
N8 C17 1.492(4) .
N8 C20 1.511(4) .
N9 C22 1.481(4) .
N9 C23 1.488(4) .
N10 C9 1.490(4) .
N10 C28 1.494(4) .
C7 C8 1.517(5) .
C8 C9 1.530(5) .
C9 C10 1.527(5) .
C10 C11 1.514(5) .
C12 C17 1.525(4) .
C12 C13 1.527(4) .
C13 C14 1.529(5) .
C14 C15 1.517(6) .
C15 C16 1.526(5) .
C16 C17 1.524(5) .
C18 C19 1.511(5) .
C19 C20 1.517(5) .
C20 C21 1.527(5) .
C21 C22 1.513(5) .
C23 C28 1.529(5) .
C23 C24 1.529(5) .
C24 C25 1.533(6) .
C25 C26 1.515(6) .
C26 C27 1.511(6) .
C27 C28 1.527(5) .
Cu3 N12 2.019(3) 2_656
Cu3 N12 2.019(3) .
Cu3 N11 2.037(3) .
Cu3 N11 2.037(3) 2_656
N11 C39 1.493(5) .
N11 C31 1.495(5) .
N12 C33 1.487(5) .
N12 C34 1.499(5) .
C29 C30 1.538(8) .
C30 C31 1.504(8) .
C31 C32 1.510(6) .
C32 C33 1.507(7) 2_656
C33 C32 1.507(7) 2_656
C34 C39 1.514(5) .
C34 C35 1.534(5) .
C35 C36 1.540(6) .
C36 C37 1.504(7) .
C37 C38 1.526(6) .
C38 C39 1.527(6) .
Cu2 N14 2.015(3) .
Cu2 N14 2.015(3) 2_575
Cu2 N13 2.046(3) 2_575
Cu2 N13 2.046(3) .
N13 C50 1.491(4) .
N13 C42 1.504(5) .
N14 C44 1.473(5) .
N14 C45 1.485(5) .
C40 C41 1.529(6) .
C41 C42 1.524(5) .
C42 C43 1.528(5) .
C43 C44 1.509(6) 2_575
C44 C43 1.509(6) 2_575
C45 C50 1.512(5) .
C45 C46 1.537(5) .
C46 C47 1.530(6) .
C47 C48 1.504(7) .
C48 C49 1.527(6) .
C49 C50 1.525(6) .
Cl1 O4 1.364(4) .
Cl1 O1 1.368(4) .
Cl1 O2 1.383(4) .
Cl1 O3 1.425(6) .
